data_8102333
loop_
_publ_author_name
'Simone Hahn'
'Alexandra Kelling'
'Uwe Schilde'
'Hans-J\"urgen Holdt'

_publ_section_title
;
 Crystal structure of bis(2-ethylthiomethylpyridine)platinum(II)
 hexachloroplatinate, [Pt(C8H11NS)2][PtCl6]
;
_journal_issue 4
_journal_name_full 'Zeitschrift f\"ur Kristallographie - New Crystal Structures'
_journal_page_first 491
_journal_volume 223
_journal_year 2008
_chemical_formula_moiety 'C16 H22 Pt N2 S2, Cl6 Pt'
_chemical_formula_structural 'Pt (C8 H11 N S)2 (Pt Cl6)'
_chemical_formula_sum 'C16 H22 Cl6 N2 Pt2 S2'
_chemical_formula_weight 909.36
_chemical_name_systematic
; 
 bis(2-ethylthiomethyl)pyridine-platinum(II) hexachloroplatinate
;
_space_group_IT_number 61
_symmetry_cell_setting orthorhombic
_symmetry_space_group_name_Hall '-P 2ac 2ab'
_symmetry_space_group_name_H-M 'P b c a'
_atom_sites_solution_hydrogens geom
_atom_sites_solution_primary direct
_atom_sites_solution_secondary difmap
_audit_creation_method SHELXL-97
_cell_angle_alpha 90.00
_cell_angle_beta 90.00
_cell_angle_gamma 90.00
_cell_formula_units_Z 8
_cell_length_a 15.5660(8)
_cell_length_b 17.4892(9)
_cell_length_c 18.1610(12)
_cell_measurement_reflns_used 30712
_cell_measurement_temperature 210(2)
_cell_measurement_theta_max 59.0
_cell_measurement_theta_min 3.19
_cell_volume 4944.1(5)
_computing_cell_refinement 'X-AREA (Stoe, 2004)'
_computing_data_collection 'X-AREA (Stoe, 2004)'
_computing_data_reduction 'X-RED (Stoe, 2004)'
_computing_molecular_graphics
;
 ORTEP-3 for Windows (Farrugia, 2005) based on ORTEP-III
 (Burnett & Johnson, 2000)
;
_computing_publication_material 'SHELXL-97 (Sheldrick, 1997)'
_computing_structure_refinement 'SHELXL-97 (Sheldrick, 1997)'
_computing_structure_solution 'SHELXS-97 (Sheldrick, 1990)'
_diffrn_ambient_temperature 210(2)
_diffrn_detector 'image plate (34 cm diameter)'
_diffrn_detector_area_resol_mean 6.67
_diffrn_detector_type STOE
_diffrn_measured_fraction_theta_full 0.997
_diffrn_measured_fraction_theta_max 0.997
_diffrn_measurement_details
;
 180 frames, detector distance = 100 mm
;
_diffrn_measurement_device '2-circle goniometer'
_diffrn_measurement_device_type 'STOE IPDS 2'
_diffrn_measurement_method '\w scan, 1.0 \%'
_diffrn_radiation_monochromator 'plane graphite'
_diffrn_radiation_source 'fine-focus sealed tube'
_diffrn_radiation_type MoK\a
_diffrn_radiation_wavelength 0.71073
_diffrn_reflns_av_R_equivalents 0.0890
_diffrn_reflns_av_sigmaI/netI 0.0417
_diffrn_reflns_limit_h_max 17
_diffrn_reflns_limit_h_min -18
_diffrn_reflns_limit_k_max 20
_diffrn_reflns_limit_k_min -20
_diffrn_reflns_limit_l_max 21
_diffrn_reflns_limit_l_min -21
_diffrn_reflns_number 30290
_diffrn_reflns_theta_full 25.00
_diffrn_reflns_theta_max 25.00
_diffrn_reflns_theta_min 2.08
_exptl_absorpt_coefficient_mu 12.131
_exptl_absorpt_correction_T_max 0.1516
_exptl_absorpt_correction_T_min 0.1301
_exptl_absorpt_correction_type sphere
_exptl_crystal_colour orange
_exptl_crystal_density_diffrn 2.443
_exptl_crystal_density_method 'not measured'
_exptl_crystal_description prism
_exptl_crystal_F_000 3376
_exptl_crystal_size_max 0.44
_exptl_crystal_size_mid 0.16
_exptl_crystal_size_min 0.11
_refine_diff_density_max 1.104
_refine_diff_density_min -1.049
_refine_diff_density_rms 0.111
_refine_ls_extinction_coef 0.000026(7)
_refine_ls_extinction_expression Fc^*^=kFc[1+0.001xFc^2^\l^3^/sin(2\q)]^-1/4^
_refine_ls_extinction_method SHELXL
_refine_ls_goodness_of_fit_ref 1.039
_refine_ls_hydrogen_treatment mixed
_refine_ls_matrix_type full
_refine_ls_number_parameters 305
_refine_ls_number_reflns 4346
_refine_ls_number_restraints 0
_refine_ls_restrained_S_all 1.039
_refine_ls_R_factor_all 0.0456
_refine_ls_R_factor_gt 0.0298
_refine_ls_shift/su_max 0.003
_refine_ls_shift/su_mean 0.000
_refine_ls_structure_factor_coef Fsqd
_refine_ls_weighting_details 'calc w=1/[\s^2^(Fo^2^)+(0.0091P)^2^+6.0931P] where P=(Fo^2^+2Fc^2^)/3'
_refine_ls_weighting_scheme calc
_refine_ls_wR_factor_gt 0.0512
_refine_ls_wR_factor_ref 0.0551
_reflns_number_gt 3320
_reflns_number_total 4346
_reflns_threshold_expression >2sigma(I)
_cod_data_source_file 1267-2377.cff
_cod_data_source_block hahn1i
_cod_database_code 8102333

loop_
_symmetry_equiv_pos_as_xyz
'x, y, z'
'-x+1/2, -y, z+1/2'
'x+1/2, -y+1/2, -z'
'-x, y+1/2, -z+1/2'
'-x, -y, -z'
'x-1/2, y, -z-1/2'
'-x-1/2, y-1/2, z'
'x, -y-1/2, z-1/2'

loop_
_atom_site_label
_atom_site_type_symbol
_atom_site_fract_x
_atom_site_fract_y
_atom_site_fract_z
_atom_site_U_iso_or_equiv
_atom_site_adp_type
_atom_site_occupancy
_atom_site_symmetry_multiplicity
_atom_site_calc_flag
_atom_site_refinement_flags
_atom_site_disorder_assembly
_atom_site_disorder_group
C11 C 0.9294(4) -0.0964(4) 0.3825(3) 0.0365(14) Uani 1 1 d . . .
C12 C 0.8835(4) -0.1535(4) 0.3489(3) 0.0460(17) Uani 1 1 d . . .
H12 H 0.877(4) -0.155(4) 0.295(3) 0.055 Uiso 1 1 d . . .
C13 C 1.1572(5) 0.2073(5) 0.6086(4) 0.056(2) Uani 1 1 d . . .
H13 H 1.190(5) 0.247(4) 0.623(4) 0.067 Uiso 1 1 d . . .
C14 C 1.1517(5) 0.2018(4) 0.5327(4) 0.0505(18) Uani 1 1 d . . .
H14 H 1.179(5) 0.227(5) 0.503(4) 0.061 Uiso 1 1 d . . .
C15 C 1.1046(4) 0.1438(4) 0.5022(3) 0.0401(15) Uani 1 1 d . . .
H15 H 1.093(4) 0.137(4) 0.448(3) 0.048 Uiso 1 1 d . . .
C16 C 0.9739(4) -0.0351(4) 0.3393(3) 0.0355(14) Uani 1 1 d . . .
H16A H 0.949(4) -0.028(4) 0.288(3) 0.043 Uiso 1 1 d . . .
H16B H 1.041(4) -0.043(4) 0.335(3) 0.043 Uiso 1 1 d . . .
C17 C 0.8528(4) 0.0705(5) 0.3936(3) 0.0446(17) Uani 1 1 d . . .
H17A H 0.829(4) 0.025(4) 0.411(3) 0.053 Uiso 1 1 d . . .
H17B H 0.849(4) 0.113(4) 0.433(3) 0.053 Uiso 1 1 d . . .
C18 C 0.8162(4) 0.1004(5) 0.3222(3) 0.058(2) Uani 1 1 d . . .
H18A H 0.8272 0.0643 0.2835 0.070 Uiso 1 1 calc R . .
H18B H 0.8428 0.1484 0.3103 0.070 Uiso 1 1 calc R . .
H18C H 0.7553 0.1075 0.3274 0.070 Uiso 1 1 calc R . .
C21 C 0.4484(5) 0.1179(4) 0.3934(4) 0.0529(18) Uani 1 1 d . . .
C22 C 0.4530(6) 0.1676(5) 0.3343(4) 0.064(2) Uani 1 1 d . . .
H22 H 0.413(5) 0.203(5) 0.326(4) 0.077 Uiso 1 1 d . . .
C23 C 0.5195(6) 0.1583(6) 0.2831(4) 0.070(3) Uani 1 1 d . . .
H23 H 0.524(5) 0.195(5) 0.242(4) 0.084 Uiso 1 1 d . . .
C24 C 0.5782(5) 0.0996(6) 0.2945(4) 0.064(2) Uani 1 1 d . . .
H24 H 0.635(5) 0.103(5) 0.265(4) 0.077 Uiso 1 1 d . . .
C25 C 0.5728(5) 0.0561(5) 0.3568(4) 0.055(2) Uani 1 1 d . . .
H25 H 0.609(5) 0.017(5) 0.368(4) 0.066 Uiso 1 1 d . . .
C26 C 0.6264(5) -0.1230(5) 0.5548(4) 0.0552(19) Uani 1 1 d . . .
H26A H 0.646(5) -0.172(5) 0.552(4) 0.066 Uiso 1 1 d . . .
H26B H 0.672(5) -0.079(4) 0.567(3) 0.066 Uiso 1 1 d . . .
C27 C 0.5258(5) -0.1708(5) 0.4325(4) 0.060(2) Uani 1 1 d . . .
H27A H 0.490(5) -0.187(5) 0.471(4) 0.072 Uiso 1 1 d . . .
H27B H 0.492(5) -0.156(5) 0.383(4) 0.072 Uiso 1 1 d . . .
C28 C 0.5775(6) -0.2323(5) 0.3986(4) 0.068(2) Uani 1 1 d . . .
H28A H 0.6173 -0.2522 0.4342 0.081 Uiso 1 1 calc R . .
H28B H 0.6087 -0.2121 0.3573 0.081 Uiso 1 1 calc R . .
H28C H 0.5402 -0.2725 0.3822 0.081 Uiso 1 1 calc R . .
Cl1 Cl 0.68891(10) 0.10604(10) 0.51325(7) 0.0403(4) Uani 1 1 d . . .
Cl2 Cl 0.81125(11) -0.00939(10) 0.60764(9) 0.0466(4) Uani 1 1 d . . .
Cl3 Cl 0.81462(12) 0.11110(13) 0.74487(8) 0.0581(5) Uani 1 1 d . . .
Cl4 Cl 0.63036(10) 0.05032(11) 0.67429(7) 0.0471(4) Uani 1 1 d . . .
Cl5 Cl 0.87208(10) 0.16802(11) 0.57944(8) 0.0461(4) Uani 1 1 d . . .
Cl6 Cl 0.69173(12) 0.22905(11) 0.65310(9) 0.0530(4) Uani 1 1 d . . .
N11 N 1.0637(3) 0.0919(3) 0.5436(2) 0.0340(12) Uani 1 1 d . . .
N21 N 0.5073(3) 0.0635(4) 0.4073(3) 0.0469(14) Uani 1 1 d . . .
Pt11 Pt 1.0000 0.0000 0.5000 0.03310(10) Uani 1 2 d S . .
Pt21 Pt 0.5000 0.0000 0.5000 0.04400(11) Uani 1 2 d S . .
Pt31 Pt 0.751881(18) 0.110109(13) 0.629196(9) 0.03279(7) Uani 1 1 d . . .
S21 S 0.59487(11) -0.09205(11) 0.46324(10) 0.0495(4) Uani 1 1 d . . .
S11 S 0.96892(10) 0.05426(10) 0.38860(7) 0.0352(4) Uani 1 1 d . . .

loop_
_atom_site_aniso_label
_atom_site_aniso_U_11
_atom_site_aniso_U_22
_atom_site_aniso_U_33
_atom_site_aniso_U_23
_atom_site_aniso_U_13
_atom_site_aniso_U_12
C11 0.037(3) 0.030(4) 0.042(3) -0.002(3) -0.003(3) 0.003(3)
C12 0.045(4) 0.051(5) 0.042(3) -0.010(3) -0.007(3) -0.004(3)
C13 0.060(5) 0.045(5) 0.062(4) -0.009(4) -0.009(4) -0.014(4)
C14 0.056(4) 0.045(5) 0.051(4) 0.003(3) -0.003(3) -0.008(4)
C15 0.048(4) 0.033(4) 0.039(3) -0.001(3) 0.001(3) -0.003(3)
C16 0.044(3) 0.039(4) 0.024(2) -0.006(3) 0.001(2) -0.003(3)
C17 0.035(3) 0.054(5) 0.045(3) 0.000(3) 0.007(3) 0.004(3)
C18 0.040(4) 0.079(6) 0.055(4) -0.012(4) -0.007(3) 0.009(4)
C21 0.052(4) 0.050(5) 0.056(4) -0.020(4) -0.013(3) -0.003(4)
C22 0.072(6) 0.065(6) 0.055(4) -0.015(4) -0.026(4) 0.006(5)
C23 0.072(6) 0.090(8) 0.048(4) -0.010(5) -0.017(4) -0.011(6)
C24 0.057(5) 0.090(7) 0.045(4) -0.006(4) -0.011(3) -0.012(5)
C25 0.048(4) 0.061(6) 0.056(4) -0.014(4) -0.010(3) -0.004(4)
C26 0.044(4) 0.042(5) 0.080(5) -0.012(4) -0.007(4) 0.004(4)
C27 0.052(4) 0.060(6) 0.068(5) -0.026(4) -0.001(4) -0.007(4)
C28 0.085(6) 0.050(5) 0.068(4) -0.011(4) 0.001(5) 0.010(5)
Cl1 0.0400(7) 0.0528(11) 0.0281(6) -0.0039(7) -0.0015(5) 0.0025(8)
Cl2 0.0391(8) 0.0344(9) 0.0662(9) -0.0052(8) -0.0017(8) 0.0021(7)
Cl3 0.0584(10) 0.0789(15) 0.0371(7) -0.0056(8) -0.0130(7) 0.0007(11)
Cl4 0.0435(8) 0.0590(12) 0.0387(7) 0.0032(7) 0.0104(6) -0.0096(9)
Cl5 0.0406(8) 0.0439(10) 0.0538(8) -0.0011(8) 0.0070(7) -0.0122(8)
Cl6 0.0637(11) 0.0444(11) 0.0509(8) -0.0099(8) 0.0046(8) 0.0101(10)
N11 0.034(3) 0.042(3) 0.026(2) 0.002(2) -0.0007(19) -0.003(3)
N21 0.038(3) 0.045(4) 0.058(3) -0.015(3) 0.001(3) -0.005(3)
Pt11 0.03644(19) 0.0386(2) 0.02429(13) -0.00049(14) -0.00152(14) -0.00396(17)
Pt21 0.0337(2) 0.0407(3) 0.0575(2) -0.01171(19) -0.00127(18) -0.00252(18)
Pt31 0.03474(11) 0.03520(14) 0.02843(10) -0.00171(9) 0.00147(10) -0.00208(14)
S21 0.0406(9) 0.0410(12) 0.0670(10) -0.0118(9) 0.0030(8) 0.0012(9)
S11 0.0347(8) 0.0426(10) 0.0283(6) 0.0025(7) -0.0023(6) -0.0020(7)

loop_
_atom_type_symbol
_atom_type_description
_atom_type_scat_dispersion_real
_atom_type_scat_dispersion_imag
_atom_type_scat_source
C C 0.0033 0.0016 'International Tables Vol C Tables 4.2.6.8 and 6.1.1.4'
H H 0.0000 0.0000 'International Tables Vol C Tables 4.2.6.8 and 6.1.1.4'
Cl Cl 0.1484 0.1585 'International Tables Vol C Tables 4.2.6.8 and 6.1.1.4'
N N 0.0061 0.0033 'International Tables Vol C Tables 4.2.6.8 and 6.1.1.4'
Pt Pt -1.7033 8.3905 'International Tables Vol C Tables 4.2.6.8 and 6.1.1.4'
S S 0.1246 0.1234 'International Tables Vol C Tables 4.2.6.8 and 6.1.1.4'

loop_
_geom_angle_atom_site_label_1
_geom_angle_atom_site_label_2
_geom_angle_atom_site_label_3
_geom_angle
_geom_angle_site_symmetry_1
_geom_angle_site_symmetry_3
_geom_angle_publ_flag
N11 C11 C12 121.8(6) 5_756 . ?
N11 C11 C16 116.3(5) 5_756 . ?
C12 C11 C16 121.9(5) . . ?
C13 C12 C11 119.3(6) 5_756 . ?
C13 C12 H12 119(4) 5_756 . ?
C11 C12 H12 122(4) . . ?
C12 C13 C14 119.0(7) 5_756 . ?
C12 C13 H13 128(5) 5_756 . ?
C14 C13 H13 113(5) . . ?
C15 C14 C13 119.2(7) . . ?
C15 C14 H14 115(5) . . ?
C13 C14 H14 126(5) . . ?
N11 C15 C14 121.9(6) . . ?
N11 C15 H15 113(4) . . ?
C14 C15 H15 125(4) . . ?
C11 C16 S11 109.9(4) . . ?
C11 C16 H16A 113(4) . . ?
S11 C16 H16A 110(4) . . ?
C11 C16 H16B 113(3) . . ?
S11 C16 H16B 101(3) . . ?
H16A C16 H16B 109(4) . . ?
C18 C17 S11 112.5(4) . . ?
C18 C17 H17A 116(4) . . ?
S11 C17 H17A 107(4) . . ?
C18 C17 H17B 109(4) . . ?
S11 C17 H17B 101(4) . . ?
H17A C17 H17B 110(5) . . ?
C17 C18 H18A 109.5 . . ?
C17 C18 H18B 109.5 . . ?
H18A C18 H18B 109.5 . . ?
C17 C18 H18C 109.5 . . ?
H18A C18 H18C 109.5 . . ?
H18B C18 H18C 109.5 . . ?
N21 C21 C22 123.7(7) . . ?
N21 C21 C26 116.9(7) . 5_656 ?
C22 C21 C26 119.4(7) . 5_656 ?
C21 C22 C23 118.8(9) . . ?
C21 C22 H22 122(5) . . ?
C23 C22 H22 119(5) . . ?
C24 C23 C22 118.1(8) . . ?
C24 C23 H23 123(5) . . ?
C22 C23 H23 119(5) . . ?
C25 C24 C23 119.6(8) . . ?
C25 C24 H24 121(4) . . ?
C23 C24 H24 116(5) . . ?
C24 C25 N21 123.0(8) . . ?
C24 C25 H25 124(5) . . ?
N21 C25 H25 112(5) . . ?
C21 C26 S21 110.3(5) 5_656 . ?
C21 C26 H26A 111(5) 5_656 . ?
S21 C26 H26A 108(5) . . ?
C21 C26 H26B 110(4) 5_656 . ?
S21 C26 H26B 99(4) . . ?
H26A C26 H26B 118(6) . . ?
C28 C27 S21 110.8(6) . . ?
C28 C27 H27A 115(6) . . ?
S21 C27 H27A 110(5) . . ?
C28 C27 H27B 96(4) . . ?
S21 C27 H27B 111(4) . . ?
H27A C27 H27B 114(6) . . ?
C27 C28 H28A 109.5 . . ?
C27 C28 H28B 109.5 . . ?
H28A C28 H28B 109.5 . . ?
C27 C28 H28C 109.5 . . ?
H28A C28 H28C 109.5 . . ?
H28B C28 H28C 109.5 . . ?
C15 N11 C11 118.8(5) . 5_756 ?
C15 N11 Pt11 123.0(4) . . ?
C11 N11 Pt11 118.0(4) 5_756 . ?
C21 N21 C25 116.5(7) . . ?
C21 N21 Pt21 120.5(5) . . ?
C25 N21 Pt21 123.0(5) . . ?
N11 Pt11 N11 180.0(3) 5_756 . ?
N11 Pt11 S11 83.18(13) 5_756 . ?
N11 Pt11 S11 96.82(13) . . ?
N11 Pt11 S11 96.82(13) 5_756 5_756 ?
N11 Pt11 S11 83.18(13) . 5_756 ?
S11 Pt11 S11 180.0 . 5_756 ?
N21 Pt21 N21 180.000(1) . 5_656 ?
N21 Pt21 S21 96.19(17) . . ?
N21 Pt21 S21 83.81(17) 5_656 . ?
N21 Pt21 S21 83.81(17) . 5_656 ?
N21 Pt21 S21 96.19(17) 5_656 5_656 ?
S21 Pt21 S21 180.00(8) . 5_656 ?
Cl4 Pt31 Cl5 177.69(5) . . ?
Cl4 Pt31 Cl3 91.55(6) . . ?
Cl5 Pt31 Cl3 90.57(6) . . ?
Cl4 Pt31 Cl2 88.75(6) . . ?
Cl5 Pt31 Cl2 90.36(6) . . ?
Cl3 Pt31 Cl2 89.53(7) . . ?
Cl4 Pt31 Cl6 90.52(7) . . ?
Cl5 Pt31 Cl6 90.40(7) . . ?
Cl3 Pt31 Cl6 89.64(7) . . ?
Cl2 Pt31 Cl6 178.88(6) . . ?
Cl4 Pt31 Cl1 87.82(5) . . ?
Cl5 Pt31 Cl1 90.03(5) . . ?
Cl3 Pt31 Cl1 178.67(7) . . ?
Cl2 Pt31 Cl1 89.29(6) . . ?
Cl6 Pt31 Cl1 91.53(6) . . ?
C26 S21 C27 102.3(4) . . ?
C26 S21 Pt21 96.7(3) . . ?
C27 S21 Pt21 103.9(3) . . ?
C16 S11 C17 101.6(3) . . ?
C16 S11 Pt11 94.1(2) . . ?
C17 S11 Pt11 103.2(2) . . ?

loop_
_geom_bond_atom_site_label_1
_geom_bond_atom_site_label_2
_geom_bond_distance
_geom_bond_site_symmetry_2
_geom_bond_publ_flag
C11 N11 1.348(7) 5_756 ?
C11 C12 1.372(9) . ?
C11 C16 1.498(8) . ?
C12 C13 1.373(10) 5_756 ?
C12 H12 0.99(6) . ?
C13 C12 1.373(10) 5_756 ?
C13 C14 1.383(10) . ?
C13 H13 0.89(8) . ?
C14 C15 1.370(10) . ?
C14 H14 0.81(7) . ?
C15 N11 1.339(8) . ?
C15 H15 1.01(6) . ?
C16 S11 1.804(6) . ?
C16 H16A 1.02(6) . ?
C16 H16B 1.06(6) . ?
C17 C18 1.510(9) . ?
C17 S11 1.832(6) . ?
C17 H17A 0.93(7) . ?
C17 H17B 1.03(7) . ?
C18 H18A 0.9600 . ?
C18 H18B 0.9600 . ?
C18 H18C 0.9600 . ?
C21 N21 1.345(9) . ?
C21 C22 1.382(11) . ?
C21 C26 1.499(10) 5_656 ?
C22 C23 1.401(12) . ?
C22 H22 0.89(8) . ?
C23 C24 1.390(12) . ?
C23 H23 0.99(9) . ?
C24 C25 1.367(11) . ?
C24 H24 1.04(8) . ?
C25 N21 1.379(9) . ?
C25 H25 0.92(8) . ?
C26 C21 1.499(10) 5_656 ?
C26 S21 1.816(8) . ?
C26 H26A 0.91(8) . ?
C26 H26B 1.08(8) . ?
C27 C28 1.478(11) . ?
C27 S21 1.834(8) . ?
C27 H27A 0.93(7) . ?
C27 H27B 1.07(7) . ?
C28 H28A 0.9600 . ?
C28 H28B 0.9600 . ?
C28 H28C 0.9600 . ?
Cl1 Pt31 2.3237(13) . ?
Cl2 Pt31 2.3184(17) . ?
Cl3 Pt31 2.3167(14) . ?
Cl4 Pt31 2.3114(16) . ?
Cl5 Pt31 2.3115(16) . ?
Cl6 Pt31 2.3222(19) . ?
N11 C11 1.348(7) 5_756 ?
N11 Pt11 2.048(5) . ?
N21 Pt21 2.020(6) . ?
Pt11 N11 2.048(5) 5_756 ?
Pt11 S11 2.2864(14) . ?
Pt11 S11 2.2864(14) 5_756 ?
Pt21 N21 2.020(6) 5_656 ?
Pt21 S21 2.2843(18) . ?
Pt21 S21 2.2843(18) 5_656 ?

loop_
_geom_torsion_atom_site_label_1
_geom_torsion_atom_site_label_2
_geom_torsion_atom_site_label_3
_geom_torsion_atom_site_label_4
_geom_torsion
_geom_torsion_site_symmetry_1
_geom_torsion_site_symmetry_2
_geom_torsion_site_symmetry_3
_geom_torsion_site_symmetry_4
_geom_torsion_publ_flag
N11 C11 C12 C13 0.5(10) 5_756 . . 5_756 ?
C16 C11 C12 C13 -178.8(6) . . . 5_756 ?
C12 C13 C14 C15 1.2(12) 5_756 . . . ?
C13 C14 C15 N11 -0.1(11) . . . . ?
N11 C11 C16 S11 -34.8(7) 5_756 . . . ?
C12 C11 C16 S11 144.5(5) . . . . ?
N21 C21 C22 C23 4.1(11) . . . . ?
C26 C21 C22 C23 -175.0(7) 5_656 . . . ?
C21 C22 C23 C24 -0.4(12) . . . . ?
C22 C23 C24 C25 -3.9(12) . . . . ?
C23 C24 C25 N21 5.1(12) . . . . ?
C14 C15 N11 C11 -1.2(10) . . . 5_756 ?
C14 C15 N11 Pt11 -175.4(5) . . . . ?
C22 C21 N21 C25 -3.1(10) . . . . ?
C26 C21 N21 C25 176.0(6) 5_656 . . . ?
C22 C21 N21 Pt21 174.6(5) . . . . ?
C26 C21 N21 Pt21 -6.3(8) 5_656 . . . ?
C24 C25 N21 C21 -1.6(10) . . . . ?
C24 C25 N21 Pt21 -179.2(6) . . . . ?
C15 N11 Pt11 N11 -61(100) . . . 5_756 ?
C11 N11 Pt11 N11 125(100) 5_756 . . 5_756 ?
C15 N11 Pt11 S11 -27.0(5) . . . . ?
C11 N11 Pt11 S11 158.8(4) 5_756 . . . ?
C15 N11 Pt11 S11 153.0(5) . . . 5_756 ?
C11 N11 Pt11 S11 -21.2(4) 5_756 . . 5_756 ?
C21 N21 Pt21 N21 -31(100) . . . 5_656 ?
C25 N21 Pt21 N21 147(100) . . . 5_656 ?
C21 N21 Pt21 S21 165.5(5) . . . . ?
C25 N21 Pt21 S21 -16.8(5) . . . . ?
C21 N21 Pt21 S21 -14.5(5) . . . 5_656 ?
C25 N21 Pt21 S21 163.2(5) . . . 5_656 ?
C21 C26 S21 C27 -71.3(6) 5_656 . . . ?
C21 C26 S21 Pt21 34.5(6) 5_656 . . . ?
C28 C27 S21 C26 -86.4(7) . . . . ?
C28 C27 S21 Pt21 173.4(6) . . . . ?
N21 Pt21 S21 C26 155.6(3) . . . . ?
N21 Pt21 S21 C26 -24.4(3) 5_656 . . . ?
S21 Pt21 S21 C26 38(100) 5_656 . . . ?
N21 Pt21 S21 C27 -99.9(3) . . . . ?
N21 Pt21 S21 C27 80.1(3) 5_656 . . . ?
S21 Pt21 S21 C27 142(100) 5_656 . . . ?
C11 C16 S11 C17 -61.5(5) . . . . ?
C11 C16 S11 Pt11 42.9(4) . . . . ?
C18 C17 S11 C16 -78.0(6) . . . . ?
C18 C17 S11 Pt11 -175.1(5) . . . . ?
N11 Pt11 S11 C16 -31.6(2) 5_756 . . . ?
N11 Pt11 S11 C16 148.4(2) . . . . ?
S11 Pt11 S11 C16 -142(49) 5_756 . . . ?
N11 Pt11 S11 C17 71.3(3) 5_756 . . . ?
N11 Pt11 S11 C17 -108.7(3) . . . . ?
S11 Pt11 S11 C17 -39(59) 5_756 . . . ?
